data_4124258
loop_
_publ_author_name
'Egami, Hiromichi'
'Asada, Junshi'
'Sato, Kentaro'
'Hashizume, Daisuke'
'Kawato, Yuji'
'Hamashima, Yoshitaka'

_publ_section_title
;
 Asymmetric Fluorolactonization with a Bifunctional Hydroxyl Carboxylate
 Catalyst.
;
_journal_issue 32
_journal_name_full 'Journal of the American Chemical Society'
_journal_page_first 10132
_journal_page_last 10135
_journal_paper_doi 10.1021/jacs.5b06546
_journal_volume 137
_journal_year 2015
_chemical_absolute_configuration ad
_chemical_formula_moiety 'C15 H12 O3'
_chemical_formula_sum 'C15 H12 O3'
_chemical_formula_weight 240.25
_space_group_crystal_system monoclinic
_space_group_IT_number 4
_space_group_name_Hall 'P 2yb'
_space_group_name_H-M_alt 'P 1 21 1'
_symmetry_space_group_name_Hall 'P 2yb'
_symmetry_space_group_name_H-M 'P 1 21 1'
_atom_sites_solution_hydrogens difmap
_atom_sites_solution_primary direct
_atom_sites_solution_secondary difmap
_audit_creation_method SHELXL-2014/7
_cell_angle_alpha 90
_cell_angle_beta 111.4630(11)
_cell_angle_gamma 90
_cell_formula_units_Z 2
_cell_length_a 8.80640(16)
_cell_length_b 5.77199(10)
_cell_length_c 11.9726(2)
_cell_measurement_reflns_used 9636
_cell_measurement_temperature 90
_cell_measurement_theta_max 68.200
_cell_measurement_theta_min 3.965
_cell_volume 566.371(18)
_computing_cell_refinement PROCESS-AUTO
_computing_data_collection PROCESS-AUTO
_computing_data_reduction PROCESS-AUTO
_computing_molecular_graphics SV
_computing_publication_material 'SHELXL-2014/7 (Sheldrick, 2014)'
_computing_structure_refinement 'SHELXL-2014/7 (Sheldrick, 2014)'
_computing_structure_solution SHELXS-97
_diffrn_ambient_temperature 90
_diffrn_detector_area_resol_mean 10
_diffrn_measured_fraction_theta_full 1.000
_diffrn_measured_fraction_theta_max 1.000
_diffrn_measurement_device_type 'Rigaku Raxis-Rapid'
_diffrn_measurement_method \w-scan
_diffrn_radiation_type CuK\a
_diffrn_radiation_wavelength 1.54184
_diffrn_reflns_av_R_equivalents 0.0401
_diffrn_reflns_av_unetI/netI 0.0299
_diffrn_reflns_laue_measured_fraction_full 1.000
_diffrn_reflns_laue_measured_fraction_max 1.000
_diffrn_reflns_limit_h_max 10
_diffrn_reflns_limit_h_min -10
_diffrn_reflns_limit_k_max 6
_diffrn_reflns_limit_k_min -6
_diffrn_reflns_limit_l_max 14
_diffrn_reflns_limit_l_min -14
_diffrn_reflns_number 9770
_diffrn_reflns_point_group_measured_fraction_full 0.949
_diffrn_reflns_point_group_measured_fraction_max 0.949
_diffrn_reflns_theta_full 67.684
_diffrn_reflns_theta_max 68.199
_diffrn_reflns_theta_min 3.967
_diffrn_source 'fine-focus sealed tube'
_exptl_absorpt_coefficient_mu 0.801
_exptl_absorpt_correction_T_max 0.8884
_exptl_absorpt_correction_T_min 0.7779
_exptl_absorpt_correction_type numerical
_exptl_absorpt_process_details
;
 Numabs
;
_exptl_crystal_colour colourless
_exptl_crystal_density_diffrn 1.409
_exptl_crystal_description pillar
_exptl_crystal_F_000 252
_exptl_crystal_size_max 0.473
_exptl_crystal_size_mid 0.191
_exptl_crystal_size_min 0.183
_refine_diff_density_max 0.200
_refine_diff_density_min -0.123
_refine_diff_density_rms 0.041
_refine_ls_abs_structure_details
;
 Flack x determined using 760 quotients [(I+)-(I-)]/[(I+)+(I-)]
 (Parsons, Flack and Wagner, Acta Cryst. B69 (2013) 249-259).
;
_refine_ls_abs_structure_Flack -0.02(11)
_refine_ls_extinction_method none
_refine_ls_goodness_of_fit_ref 1.099
_refine_ls_hydrogen_treatment mixed
_refine_ls_matrix_type full
_refine_ls_number_parameters 167
_refine_ls_number_reflns 1960
_refine_ls_number_restraints 1
_refine_ls_restrained_S_all 1.099
_refine_ls_R_factor_all 0.0352
_refine_ls_R_factor_gt 0.0330
_refine_ls_shift/su_max 0.000
_refine_ls_shift/su_mean 0.000
_refine_ls_structure_factor_coef Fsqd
_refine_ls_weighting_details 'w=1/[\s^2^(Fo^2^)+(0.0450P)^2^+0.1261P] where P=(Fo^2^+2Fc^2^)/3'
_refine_ls_weighting_scheme calc
_refine_ls_wR_factor_gt 0.0783
_refine_ls_wR_factor_ref 0.0875
_reflns_Friedel_coverage 0.712
_reflns_friedel_fraction_full 0.884
_reflns_friedel_fraction_max 0.885
_reflns_number_gt 1905
_reflns_number_total 1960
_reflns_threshold_expression 'I > 2\s(I)'
_cod_data_source_file ja5b06546_si_003.cif
_cod_data_source_block S8
_cod_depositor_comments 'Adding full bibliography for 4124258.cif.'
_cod_original_cell_volume 566.370(18)
_cod_database_code 4124258
_shelx_shelxl_version_number 2014/7
_shelx_space_group_comment
;
The symmetry employed for this shelxl refinement is uniquely defined
by the following loop, which should always be used as a source of
symmetry information in preference to the above space-group names.
They are only intended as comments.
;
_shelx_estimated_absorpt_t_min 0.703
_shelx_estimated_absorpt_t_max 0.867

loop_
_space_group_symop_operation_xyz
'x, y, z'
'-x, y+1/2, -z'

loop_
_atom_site_label
_atom_site_type_symbol
_atom_site_fract_x
_atom_site_fract_y
_atom_site_fract_z
_atom_site_U_iso_or_equiv
_atom_site_adp_type
_atom_site_occupancy
_atom_site_site_symmetry_order
_atom_site_calc_flag
_atom_site_refinement_flags_posn
_atom_site_refinement_flags_adp
O1 O 0.5202(2) 0.5623(3) 0.77950(15) 0.0300(4) Uani 1 1 d . .
O2 O 0.65093(19) 0.3504(3) 0.68615(14) 0.0250(4) Uani 1 1 d . .
O3 O 0.48038(19) -0.0731(3) 0.61798(16) 0.0289(5) Uani 1 1 d . .
H3H H 0.493(4) -0.192(8) 0.673(3) 0.057(11) Uiso 1 1 d . .
C1 C 0.6050(3) 0.3962(5) 0.7801(2) 0.0249(6) Uani 1 1 d . .
C2 C 0.6755(3) 0.2207(5) 0.8727(2) 0.0273(6) Uani 1 1 d . .
C3 C 0.6631(3) 0.2015(5) 0.9852(2) 0.0322(7) Uani 1 1 d . .
H3 H 0.6042 0.3121 1.0121 0.039 Uiso 1 1 calc R U
C4 C 0.7397(3) 0.0156(6) 1.0558(2) 0.0356(7) Uani 1 1 d . .
H4 H 0.7354 -0.0023 1.1334 0.043 Uiso 1 1 calc R U
C5 C 0.8235(3) -0.1460(6) 1.0136(2) 0.0343(7) Uani 1 1 d . .
H5 H 0.8749 -0.2732 1.0634 0.041 Uiso 1 1 calc R U
C6 C 0.8343(3) -0.1273(5) 0.9011(2) 0.0293(6) Uani 1 1 d . .
H6 H 0.8908 -0.2399 0.8733 0.035 Uiso 1 1 calc R U
C7 C 0.7594(3) 0.0624(5) 0.8306(2) 0.0247(5) Uani 1 1 d . .
C8 C 0.7419(3) 0.1303(5) 0.7040(2) 0.0232(5) Uani 1 1 d . .
C9 C 0.6333(3) -0.0365(5) 0.6077(2) 0.0259(6) Uani 1 1 d . .
H9A H 0.6159 0.0277 0.5272 0.031 Uiso 1 1 calc R U
H9B H 0.6901 -0.1869 0.6149 0.031 Uiso 1 1 calc R U
C10 C 0.9009(3) 0.1717(5) 0.6836(2) 0.0231(5) Uani 1 1 d . .
C11 C 0.9250(3) 0.3714(5) 0.6272(2) 0.0255(5) Uani 1 1 d . .
H11 H 0.8426 0.4872 0.6030 0.031 Uiso 1 1 calc R U
C12 C 1.0689(3) 0.4031(5) 0.6060(2) 0.0275(6) Uani 1 1 d . .
H12 H 1.0846 0.5408 0.5681 0.033 Uiso 1 1 calc R U
C13 C 1.1890(3) 0.2350(5) 0.6397(2) 0.0279(6) Uani 1 1 d . .
H13 H 1.2874 0.2574 0.6256 0.034 Uiso 1 1 calc R U
C14 C 1.1649(3) 0.0334(5) 0.6942(2) 0.0281(6) Uani 1 1 d . .
H14 H 1.2469 -0.0830 0.7169 0.034 Uiso 1 1 calc R U
C15 C 1.0217(3) 0.0007(5) 0.7157(2) 0.0259(6) Uani 1 1 d . .
H15 H 1.0058 -0.1384 0.7524 0.031 Uiso 1 1 calc R U

loop_
_atom_site_aniso_label
_atom_site_aniso_U_11
_atom_site_aniso_U_22
_atom_site_aniso_U_33
_atom_site_aniso_U_23
_atom_site_aniso_U_13
_atom_site_aniso_U_12
O1 0.0303(9) 0.0258(11) 0.0399(9) -0.0017(9) 0.0198(8) 0.0017(8)
O2 0.0273(8) 0.0238(10) 0.0264(8) 0.0010(7) 0.0129(7) 0.0049(7)
O3 0.0222(8) 0.0315(12) 0.0338(10) -0.0002(8) 0.0111(7) -0.0008(8)
C1 0.0212(11) 0.0265(16) 0.0295(12) -0.0032(11) 0.0122(9) -0.0034(11)
C2 0.0225(12) 0.0329(16) 0.0264(12) -0.0020(11) 0.0088(10) -0.0057(10)
C3 0.0298(13) 0.0415(18) 0.0284(13) -0.0030(12) 0.0144(11) -0.0039(12)
C4 0.0324(13) 0.051(2) 0.0245(12) 0.0039(12) 0.0114(10) -0.0078(13)
C5 0.0269(12) 0.0446(18) 0.0292(13) 0.0112(13) 0.0075(10) -0.0025(13)
C6 0.0237(11) 0.0329(15) 0.0309(12) 0.0047(12) 0.0094(10) 0.0008(11)
C7 0.0204(11) 0.0286(14) 0.0247(11) -0.0004(11) 0.0078(9) -0.0050(11)
C8 0.0231(11) 0.0211(13) 0.0259(12) 0.0029(10) 0.0096(9) 0.0050(10)
C9 0.0237(11) 0.0288(14) 0.0267(11) 0.0004(10) 0.0110(9) 0.0032(10)
C10 0.0231(12) 0.0254(14) 0.0215(11) -0.0021(10) 0.0092(9) 0.0002(10)
C11 0.0264(11) 0.0244(14) 0.0267(12) 0.0014(11) 0.0110(9) 0.0032(11)
C12 0.0296(12) 0.0271(16) 0.0275(12) 0.0007(11) 0.0126(10) -0.0013(11)
C13 0.0212(11) 0.0379(16) 0.0267(12) -0.0026(11) 0.0111(10) -0.0024(11)
C14 0.0246(11) 0.0321(15) 0.0275(12) -0.0009(11) 0.0095(9) 0.0049(11)
C15 0.0284(12) 0.0237(15) 0.0266(12) 0.0021(10) 0.0111(10) 0.0008(10)

loop_
_atom_type_symbol
_atom_type_description
_atom_type_scat_dispersion_real
_atom_type_scat_dispersion_imag
_atom_type_scat_source
C C 0.0181 0.0091 'International Tables Vol C Tables 4.2.6.8 and 6.1.1.4'
H H 0.0000 0.0000 'International Tables Vol C Tables 4.2.6.8 and 6.1.1.4'
O O 0.0492 0.0322 'International Tables Vol C Tables 4.2.6.8 and 6.1.1.4'

loop_
_geom_angle_atom_site_label_1
_geom_angle_atom_site_label_2
_geom_angle_atom_site_label_3
_geom_angle
C1 O2 C8 111.06(18)
C9 O3 H3H 108(2)
O1 C1 O2 121.3(2)
O1 C1 C2 130.0(2)
O2 C1 C2 108.7(2)
C7 C2 C3 122.8(3)
C7 C2 C1 108.5(2)
C3 C2 C1 128.7(2)
C4 C3 C2 117.4(3)
C4 C3 H3 121.3
C2 C3 H3 121.3
C3 C4 C5 120.2(2)
C3 C4 H4 119.9
C5 C4 H4 119.9
C6 C5 C4 122.2(3)
C6 C5 H5 118.9
C4 C5 H5 118.9
C5 C6 C7 117.7(3)
C5 C6 H6 121.2
C7 C6 H6 121.2
C2 C7 C6 119.8(2)
C2 C7 C8 108.7(2)
C6 C7 C8 131.4(2)
O2 C8 C7 102.63(19)
O2 C8 C10 108.9(2)
C7 C8 C10 115.93(19)
O2 C8 C9 105.93(18)
C7 C8 C9 113.3(2)
C10 C8 C9 109.43(19)
O3 C9 C8 112.29(19)
O3 C9 H9A 109.1
C8 C9 H9A 109.1
O3 C9 H9B 109.1
C8 C9 H9B 109.1
H9A C9 H9B 107.9
C11 C10 C15 118.9(2)
C11 C10 C8 121.3(2)
C15 C10 C8 119.7(2)
C10 C11 C12 120.5(2)
C10 C11 H11 119.7
C12 C11 H11 119.7
C13 C12 C11 120.3(3)
C13 C12 H12 119.8
C11 C12 H12 119.8
C12 C13 C14 119.6(2)
C12 C13 H13 120.2
C14 C13 H13 120.2
C13 C14 C15 120.4(2)
C13 C14 H14 119.8
C15 C14 H14 119.8
C14 C15 C10 120.3(2)
C14 C15 H15 119.9
C10 C15 H15 119.9

loop_
_geom_bond_atom_site_label_1
_geom_bond_atom_site_label_2
_geom_bond_distance
O1 C1 1.213(3)
O2 C1 1.354(3)
O2 C8 1.475(3)
O3 C9 1.413(3)
O3 H3H 0.93(4)
C1 C2 1.462(4)
C2 C7 1.381(4)
C2 C3 1.395(3)
C3 C4 1.380(4)
C3 H3 0.9500
C4 C5 1.394(4)
C4 H4 0.9500
C5 C6 1.388(3)
C5 H5 0.9500
C6 C7 1.393(4)
C6 H6 0.9500
C7 C8 1.517(3)
C8 C10 1.526(3)
C8 C9 1.538(3)
C9 H9A 0.9900
C9 H9B 0.9900
C10 C11 1.391(4)
C10 C15 1.398(3)
C11 C12 1.393(3)
C11 H11 0.9500
C12 C13 1.382(4)
C12 H12 0.9500
C13 C14 1.388(4)
C13 H13 0.9500
C14 C15 1.390(3)
C14 H14 0.9500
C15 H15 0.9500

loop_
_geom_hbond_atom_site_label_D
_geom_hbond_atom_site_label_H
_geom_hbond_atom_site_label_A
_geom_hbond_distance_DH
_geom_hbond_distance_HA
_geom_hbond_distance_DA
_geom_hbond_angle_DHA
_geom_hbond_site_symmetry_A
O3 H3H O1 0.93(4) 1.87(4) 2.792(3) 178(4) 1_545

loop_
_geom_torsion_atom_site_label_1
_geom_torsion_atom_site_label_2
_geom_torsion_atom_site_label_3
_geom_torsion_atom_site_label_4
_geom_torsion
C8 O2 C1 O1 -175.5(2)
C8 O2 C1 C2 5.3(2)
O1 C1 C2 C7 178.4(2)
O2 C1 C2 C7 -2.5(3)
O1 C1 C2 C3 -0.4(4)
O2 C1 C2 C3 178.8(2)
C7 C2 C3 C4 0.3(4)
C1 C2 C3 C4 179.0(2)
C2 C3 C4 C5 -0.9(4)
C3 C4 C5 C6 0.3(4)
C4 C5 C6 C7 0.7(4)
C3 C2 C7 C6 0.7(4)
C1 C2 C7 C6 -178.1(2)
C3 C2 C7 C8 177.6(2)
C1 C2 C7 C8 -1.3(3)
C5 C6 C7 C2 -1.2(4)
C5 C6 C7 C8 -177.3(3)
C1 O2 C8 C7 -5.8(2)
C1 O2 C8 C10 -129.15(19)
C1 O2 C8 C9 113.3(2)
C2 C7 C8 O2 4.1(2)
C6 C7 C8 O2 -179.5(2)
C2 C7 C8 C10 122.6(2)
C6 C7 C8 C10 -61.0(4)
C2 C7 C8 C9 -109.6(2)
C6 C7 C8 C9 66.8(3)
O2 C8 C9 O3 -59.8(3)
C7 C8 C9 O3 51.9(3)
C10 C8 C9 O3 -177.1(2)
O2 C8 C10 C11 -15.0(3)
C7 C8 C10 C11 -130.0(3)
C9 C8 C10 C11 100.4(3)
O2 C8 C10 C15 168.7(2)
C7 C8 C10 C15 53.6(3)
C9 C8 C10 C15 -76.0(3)
C15 C10 C11 C12 -1.6(3)
C8 C10 C11 C12 -178.0(2)
C10 C11 C12 C13 0.6(4)
C11 C12 C13 C14 0.4(4)
C12 C13 C14 C15 -0.5(4)
C13 C14 C15 C10 -0.5(4)
C11 C10 C15 C14 1.6(3)
C8 C10 C15 C14 178.1(2)
